data_7718334
loop_
_publ_author_name
'Malik, Suvamoy'
'Brand&#xe3;o, Paula'
'Benmansour, Samia'
'G&#xf3;mez-Garc&#xed;a, Carlos J'
'Saha, Amrita'

_publ_section_title
;
 Modulation of the spin crossover behaviour in four manganese(III)
 complexes through cation-anion interactions.
;
_journal_issue 16
_journal_name_full 'Dalton transactions (Cambridge, England : 2003)'
_journal_page_first 6645
_journal_page_last 6652
_journal_paper_doi 10.1039/d5dt00238a
_journal_volume 54
_journal_year 2025
_chemical_formula_moiety 'C29.5 H39.5 Mn N4 O4, F6 P, 0.5(C)'
_chemical_formula_sum 'C30 H40 F6 Mn N4 O4 P'
_chemical_formula_weight 720.57
_space_group_crystal_system monoclinic
_space_group_IT_number 15
_space_group_name_Hall '-C 2yc'
_space_group_name_H-M_alt 'C 1 2/c 1'
_atom_sites_solution_hydrogens geom
_audit_creation_date 2024-09-28
_audit_creation_method
;
Olex2 1.5-alpha
(compiled 2024.02.16 svn.r378c4104 for OlexSys, GUI svn.r6928)
;
_audit_update_record
;
2025-01-17 deposited with the CCDC.	2025-03-17 downloaded from the CCDC.
;
_cell_angle_alpha 90
_cell_angle_beta 105.616(6)
_cell_angle_gamma 90
_cell_formula_units_Z 4
_cell_length_a 21.188(4)
_cell_length_b 13.798(3)
_cell_length_c 11.8038(19)
_cell_measurement_reflns_used 464
_cell_measurement_temperature 295.00
_cell_measurement_theta_max 27.104
_cell_measurement_theta_min 1.872
_cell_volume 3323.5(11)
_computing_molecular_graphics 'Olex2 1.5-alpha (Dolomanov et al., 2009)'
_computing_publication_material 'Olex2 1.5-alpha (Dolomanov et al., 2009)'
_computing_structure_refinement 'SHELXL 2018/3 (Sheldrick, 2015)'
_computing_structure_solution 'SHELXT 2018/2 (Sheldrick, 2018)'
_diffrn_ambient_temperature 295.00
_diffrn_measured_fraction_theta_full 0.972
_diffrn_measured_fraction_theta_max 0.974
_diffrn_measurement_device_type CCD
_diffrn_measurement_method 'omega and phi scans'
_diffrn_radiation_type MoK\a
_diffrn_radiation_wavelength 0.71073
_diffrn_reflns_av_R_equivalents 0.1076
_diffrn_reflns_av_unetI/netI 0.0273
_diffrn_reflns_Laue_measured_fraction_full 0.972
_diffrn_reflns_Laue_measured_fraction_max 0.974
_diffrn_reflns_limit_h_max 27
_diffrn_reflns_limit_h_min -27
_diffrn_reflns_limit_k_max 17
_diffrn_reflns_limit_k_min -17
_diffrn_reflns_limit_l_max 15
_diffrn_reflns_limit_l_min -15
_diffrn_reflns_number 64705
_diffrn_reflns_point_group_measured_fraction_full 0.972
_diffrn_reflns_point_group_measured_fraction_max 0.974
_diffrn_reflns_theta_full 25.242
_diffrn_reflns_theta_max 27.193
_diffrn_reflns_theta_min 2.329
_diffrn_source 'fine-focus sealed tube'
_exptl_absorpt_coefficient_mu 0.520
_exptl_absorpt_correction_type multi-scan
_exptl_absorpt_process_details sadabs
_exptl_crystal_colour BROWN
_exptl_crystal_density_diffrn 1.440
_exptl_crystal_description BLOCK
_exptl_crystal_F_000 1496
_exptl_crystal_size_max 0.3
_exptl_crystal_size_mid 0.22
_exptl_crystal_size_min 0.04
_exptl_transmission_factor_max 0.998
_exptl_transmission_factor_min 0.992
_refine_diff_density_max 0.643
_refine_diff_density_min -0.384
_refine_diff_density_rms 0.061
_refine_ls_extinction_coef 0.024(6)
_refine_ls_extinction_expression Fc^*^=kFc[1+0.001xFc^2^\l^3^/sin(2\q)]^-1/4^
_refine_ls_extinction_method 'SHELXL-2018/3 (Sheldrick 2018)'
_refine_ls_goodness_of_fit_ref 1.052
_refine_ls_hydrogen_treatment constr
_refine_ls_matrix_type full
_refine_ls_number_parameters 248
_refine_ls_number_reflns 3610
_refine_ls_number_restraints 84
_refine_ls_restrained_S_all 1.393
_refine_ls_R_factor_all 0.0618
_refine_ls_R_factor_gt 0.0551
_refine_ls_shift/su_max 0.001
_refine_ls_shift/su_mean 0.000
_refine_ls_structure_factor_coef Fsqd
_refine_ls_weighting_details 'w=1/[\s^2^(Fo^2^)+(0.1110P)^2^+2.4718P] where P=(Fo^2^+2Fc^2^)/3'
_refine_ls_weighting_scheme calc
_refine_ls_wR_factor_gt 0.1627
_refine_ls_wR_factor_ref 0.1733
_reflns_Friedel_coverage 0.000
_reflns_number_gt 3201
_reflns_number_total 3610
_reflns_threshold_expression 'I > 2\s(I)'
_cod_data_source_file d5dt00238a2.cif
_cod_data_source_block complex1_rt
_cod_depositor_comments 'Adding full bibliography for 7718333--7718340.cif.'
_cod_original_cell_volume 3323.4(10)
_cod_database_code 7718334
_shelx_shelxl_version_number 2018/3
_shelx_space_group_comment
;
The symmetry employed for this shelxl refinement is uniquely defined
by the following loop, which should always be used as a source of
symmetry information in preference to the above space-group names.
They are only intended as comments.
;
_shelx_estimated_absorpt_t_max 0.980
_shelx_estimated_absorpt_t_min 0.860
_olex2_refinement_description
;
1. Fixed Uiso
 At 1.2 times of:
  All C(H) groups, All C(H,H) groups, All N(H) groups
 At 1.5 times of:
  All C(H,H,H) groups
2. Uiso/Uaniso restraints and constraints
Uanis(C8) \\sim Ueq, Uanis(C19) \\sim Ueq, Uanis(C9) \\sim Ueq, Uanis(C18)
\\sim Ueq, Uanis(C16) \\sim Ueq, Uanis(C17) \\sim Ueq, Uanis(C10) \\sim Ueq:
with sigma of 0.01 and sigma for terminal atoms of 0.02
Uanis(P1) \\sim Ueq, Uanis(F11) \\sim Ueq, Uanis(F13) \\sim Ueq, Uanis(F12)
\\sim Ueq: with sigma of 0.0025 and sigma for terminal atoms of 0.005
3. Rigid body (RIGU) restrains
 C19, C16, C17, C18, C9, C8, C10
 with sigma for 1-2 distances of 0.002 and sigma for 1-3 distances of 0.002
4. Others
 Fixed Sof: C8(0.5) H8A(0.5) H8B(0.5) C9(0.5) H9(0.5) C10(0.5) H10A(0.5)
 H10B(0.5) C17(0.5) H17A(0.5) H17B(0.5) C16(0.25) C18(0.25) H18(0.25) C19(0.5)
 H19A(0.5) H19B(0.5)
5.a Ternary CH refined with riding coordinates:
 N2(H2)
5.b Secondary CH2 refined with riding coordinates:
 C12(H12A,H12B), C13(H13A,H13B), C14(H14A,H14B), C15(H15A,H15B), C8(H8A,H8B),
 C19(H19A,H19B)
5.c Aromatic/amide H refined with riding coordinates:
 C3(H3), C5(H5), C11(H11), C9(H9), C18(H18)
5.d X=CH2 refined with riding coordinates:
 C10(H10A,H10B), C17(H17A,H17B)
5.e Idealised Me refined as rotating group:
 C7(H7A,H7B,H7C)
;
_olex2_submission_special_instructions 'No special instructions were received'

loop_
_space_group_symop_operation_xyz
'x, y, z'
'-x, y, -z+1/2'
'x+1/2, y+1/2, z'
'-x+1/2, y+1/2, -z+1/2'
'-x, -y, -z'
'x, -y, z-1/2'
'-x+1/2, -y+1/2, -z'
'x+1/2, -y+1/2, z-1/2'

loop_
_atom_site_label
_atom_site_type_symbol
_atom_site_fract_x
_atom_site_fract_y
_atom_site_fract_z
_atom_site_U_iso_or_equiv
_atom_site_adp_type
_atom_site_occupancy
_atom_site_site_symmetry_order
_atom_site_calc_flag
_atom_site_refinement_flags_posn
_atom_site_refinement_flags_adp
_atom_site_refinement_flags_occupancy
_atom_site_disorder_assembly
_atom_site_disorder_group
Mn1 Mn 0.500000 0.59412(3) 0.250000 0.0430(2) Uani 1 2 d S T P . .
O1 O 0.55229(8) 0.59518(10) 0.40579(15) 0.0499(4) Uani 1 1 d . . . . .
O2 O 0.67328(9) 0.61809(16) 0.53568(17) 0.0669(5) Uani 1 1 d . . . . .
N1 N 0.43295(9) 0.67894(14) 0.31286(17) 0.0504(5) Uani 1 1 d . . . . .
N2 N 0.43825(10) 0.46985(15) 0.27738(19) 0.0556(5) Uani 1 1 d . . . . .
H2 H 0.446079 0.460583 0.362357 0.067 Uiso 1 1 calc R U . . .
C1 C 0.56603(11) 0.67589(17) 0.47016(18) 0.0502(5) Uani 1 1 d . . . . .
C2 C 0.63039(13) 0.68931(19) 0.5427(2) 0.0574(6) Uani 1 1 d . . . . .
C3 C 0.64579(17) 0.7702(2) 0.6141(3) 0.0795(9) Uani 1 1 d . . . . .
H3 H 0.688520 0.778768 0.660285 0.095 Uiso 1 1 calc R U . . .
C4 C 0.5987(2) 0.8384(3) 0.6179(3) 0.0979(12) Uani 1 1 d . . . . .
C5 C 0.53582(19) 0.8257(3) 0.5496(3) 0.0863(10) Uani 1 1 d . . . . .
H5 H 0.503903 0.870780 0.553688 0.104 Uiso 1 1 calc R U . . .
C6 C 0.51841(14) 0.74565(19) 0.4730(2) 0.0598(6) Uani 1 1 d . . . . .
C7 C 0.74055(14) 0.6272(3) 0.5999(3) 0.0772(8) Uani 1 1 d . . . . .
H7A H 0.758501 0.685002 0.575527 0.116 Uiso 1 1 calc R U . . .
H7B H 0.764519 0.571868 0.584889 0.116 Uiso 1 1 calc R U . . .
H7C H 0.743847 0.631008 0.682524 0.116 Uiso 1 1 calc R U . . .
C11 C 0.45118(13) 0.73386(19) 0.4034(2) 0.0597(6) Uani 1 1 d . . . . .
H11 H 0.418975 0.768615 0.426010 0.072 Uiso 1 1 calc R U . . .
C12 C 0.36249(11) 0.6661(2) 0.2598(2) 0.0603(6) Uani 1 1 d . . . . .
H12A H 0.352729 0.675844 0.175465 0.072 Uiso 1 1 calc R U . . .
H12B H 0.338455 0.714314 0.291280 0.072 Uiso 1 1 calc R U . . .
C13 C 0.34049(13) 0.5653(2) 0.2847(3) 0.0698(7) Uani 1 1 d . . . . .
H13A H 0.353567 0.554886 0.369115 0.084 Uiso 1 1 calc R U . . .
H13B H 0.293007 0.562946 0.259145 0.084 Uiso 1 1 calc R U . . .
C14 C 0.36711(12) 0.4831(2) 0.2267(3) 0.0643(7) Uani 1 1 d . . . . .
H14A H 0.344589 0.423641 0.235955 0.077 Uiso 1 1 calc R U . . .
H14B H 0.358403 0.496215 0.143173 0.077 Uiso 1 1 calc R U . . .
C15 C 0.46275(14) 0.3837(2) 0.2301(3) 0.0681(7) Uani 1 1 d . . . . .
H15A H 0.447932 0.384171 0.144854 0.082 Uiso 1 1 calc R U . . .
H15B H 0.445970 0.325605 0.258126 0.082 Uiso 1 1 calc R U . . .
P1 P 0.250000 0.750000 0.500000 0.0916(5) Uani 1 2 d S U P . .
F11 F 0.17338(14) 0.7587(3) 0.4588(3) 0.1483(12) Uani 1 1 d . U . . .
F12 F 0.25478(18) 0.7895(4) 0.3809(3) 0.1687(14) Uani 1 1 d . U . . .
F13 F 0.2496(2) 0.6476(4) 0.4461(5) 0.1917(17) Uani 1 1 d . U . . .
C8 C 0.6290(6) 0.9392(10) 0.6825(12) 0.104(3) Uani 0.5 1 d . U P A 2
H8A H 0.655264 0.924098 0.761342 0.124 Uiso 0.5 1 calc R U P A 2
H8B H 0.657994 0.966772 0.639964 0.124 Uiso 0.5 1 calc R U P A 2
C9 C 0.6311(5) 1.0020(7) 0.6595(11) 0.112(3) Uani 0.5 1 d . U P A 1
H9 H 0.642137 1.056015 0.707838 0.134 Uiso 0.5 1 calc R U P A 1
C10 C 0.6377(7) 1.0107(8) 0.5590(15) 0.142(4) Uani 0.5 1 d . U P A 1
H10A H 0.627473 0.959225 0.506311 0.171 Uiso 0.5 1 calc R U P A 1
H10B H 0.652977 1.068694 0.536086 0.171 Uiso 0.5 1 calc R U P A 1
C17 C 0.5663(8) 1.0472(11) 0.7744(14) 0.166(5) Uani 0.5 1 d . U P A 2
H17A H 0.586365 1.029558 0.851752 0.199 Uiso 0.5 1 calc R U P A 2
H17B H 0.533307 1.093770 0.758470 0.199 Uiso 0.5 1 calc R U P A 2
C16 C 0.5945(9) 0.9608(13) 0.7640(16) 0.097(4) Uani 0.25 1 d . U P A -2
C18 C 0.5839(12) 1.0076(15) 0.690(2) 0.114(5) Uani 0.25 1 d . U P A 2
H18 H 0.560522 1.030761 0.616933 0.137 Uiso 0.25 1 calc R U P A 2
C19 C 0.6072(6) 0.9148(7) 0.7137(9) 0.097(3) Uani 0.5 1 d . U P A 1
H19A H 0.566041 0.928352 0.731579 0.117 Uiso 0.5 1 calc R U P A 1
H19B H 0.639304 0.894544 0.785048 0.117 Uiso 0.5 1 calc R U P A 1

loop_
_atom_site_aniso_label
_atom_site_aniso_U_11
_atom_site_aniso_U_22
_atom_site_aniso_U_33
_atom_site_aniso_U_23
_atom_site_aniso_U_13
_atom_site_aniso_U_12
Mn1 0.0374(3) 0.0452(3) 0.0467(3) 0.000 0.01169(19) 0.000
O1 0.0472(8) 0.0495(9) 0.0506(8) -0.0011(6) 0.0092(7) 0.0025(6)
O2 0.0512(10) 0.0793(12) 0.0616(11) -0.0005(9) 0.0003(8) 0.0036(9)
N1 0.0463(10) 0.0567(10) 0.0509(10) 0.0035(8) 0.0176(8) 0.0063(8)
N2 0.0481(10) 0.0553(11) 0.0630(12) 0.0054(9) 0.0144(8) -0.0032(8)
C1 0.0550(12) 0.0547(12) 0.0408(10) 0.0029(8) 0.0129(9) 0.0000(9)
C2 0.0617(14) 0.0622(13) 0.0452(11) 0.0023(10) 0.0092(10) -0.0043(11)
C3 0.0816(19) 0.081(2) 0.0615(16) -0.0122(14) -0.0048(14) -0.0066(15)
C4 0.117(3) 0.082(2) 0.076(2) -0.0319(17) -0.0055(19) 0.010(2)
C5 0.103(2) 0.078(2) 0.0689(18) -0.0213(15) 0.0083(16) 0.0221(17)
C6 0.0672(15) 0.0617(14) 0.0506(12) -0.0051(10) 0.0162(10) 0.0058(11)
C7 0.0538(14) 0.104(2) 0.0685(17) 0.0086(16) 0.0074(12) -0.0067(15)
C11 0.0607(14) 0.0647(14) 0.0581(13) 0.0007(11) 0.0237(11) 0.0145(11)
C12 0.0431(11) 0.0735(16) 0.0666(14) 0.0031(12) 0.0186(10) 0.0113(10)
C13 0.0448(12) 0.0871(19) 0.0828(19) 0.0068(15) 0.0263(12) -0.0009(12)
C14 0.0452(12) 0.0700(16) 0.0767(16) 0.0072(13) 0.0149(11) -0.0109(11)
C15 0.0623(16) 0.0479(12) 0.092(2) -0.0018(12) 0.0172(14) -0.0070(11)
P1 0.0914(8) 0.1362(11) 0.0504(6) 0.0056(6) 0.0247(5) 0.0533(8)
F11 0.0988(18) 0.219(3) 0.125(2) 0.014(2) 0.0257(15) 0.0508(19)
F12 0.166(3) 0.252(3) 0.1039(18) 0.059(2) 0.0628(18) 0.087(2)
F13 0.184(3) 0.186(3) 0.217(4) -0.072(3) 0.075(3) 0.035(3)
C8 0.111(6) 0.091(6) 0.110(6) -0.033(5) 0.032(5) -0.022(4)
C9 0.102(5) 0.069(4) 0.142(6) -0.014(4) -0.005(5) -0.001(4)
C10 0.163(9) 0.082(5) 0.184(8) 0.011(6) 0.050(7) -0.009(6)
C17 0.185(9) 0.152(8) 0.164(8) -0.046(6) 0.056(7) 0.024(7)
C16 0.113(8) 0.080(7) 0.093(7) -0.038(7) 0.021(6) 0.001(6)
C18 0.119(8) 0.099(8) 0.119(8) -0.026(6) 0.022(7) -0.006(6)
C19 0.117(6) 0.078(5) 0.079(5) -0.029(3) -0.004(4) -0.005(4)

loop_
_atom_type_symbol
_atom_type_description
_atom_type_scat_dispersion_real
_atom_type_scat_dispersion_imag
_atom_type_scat_source
C C 0.0033 0.0016 'International Tables Vol C Tables 4.2.6.8 and 6.1.1.4'
H H 0.0000 0.0000 'International Tables Vol C Tables 4.2.6.8 and 6.1.1.4'
F F 0.0171 0.0103 'International Tables Vol C Tables 4.2.6.8 and 6.1.1.4'
Mn Mn 0.3368 0.7283 'International Tables Vol C Tables 4.2.6.8 and 6.1.1.4'
N N 0.0061 0.0033 'International Tables Vol C Tables 4.2.6.8 and 6.1.1.4'
O O 0.0106 0.0060 'International Tables Vol C Tables 4.2.6.8 and 6.1.1.4'
P P 0.1023 0.0942 'International Tables Vol C Tables 4.2.6.8 and 6.1.1.4'

loop_
_geom_angle_atom_site_label_1
_geom_angle_atom_site_label_2
_geom_angle_atom_site_label_3
_geom_angle
_geom_angle_site_symmetry_1
_geom_angle_site_symmetry_3
_geom_angle_publ_flag
O1 Mn1 O1 179.11(9) . 2_655 ?
O1 Mn1 N1 85.83(7) 2_655 2_655 ?
O1 Mn1 N1 93.68(7) 2_655 . ?
O1 Mn1 N1 93.68(7) . 2_655 ?
O1 Mn1 N1 85.83(7) . . ?
O1 Mn1 N2 86.18(7) 2_655 . ?
O1 Mn1 N2 94.51(7) 2_655 2_655 ?
O1 Mn1 N2 86.18(7) . 2_655 ?
O1 Mn1 N2 94.51(7) . . ?
N1 Mn1 N1 113.09(11) 2_655 . ?
N1 Mn1 N2 161.35(8) . 2_655 ?
N1 Mn1 N2 84.23(8) 2_655 2_655 ?
N1 Mn1 N2 84.23(8) . . ?
N1 Mn1 N2 161.35(8) 2_655 . ?
N2 Mn1 N2 79.64(11) . 2_655 ?
C1 O1 Mn1 123.06(14) . . ?
C2 O2 C7 119.5(2) . . ?
C11 N1 Mn1 122.51(16) . . ?
C11 N1 C12 118.1(2) . . ?
C12 N1 Mn1 118.99(15) . . ?
Mn1 N2 H2 107.7 . . ?
C14 N2 Mn1 114.87(15) . . ?
C14 N2 H2 107.7 . . ?
C15 N2 Mn1 106.64(16) . . ?
C15 N2 H2 107.7 . . ?
C15 N2 C14 112.0(2) . . ?
O1 C1 C2 118.7(2) . . ?
O1 C1 C6 122.6(2) . . ?
C6 C1 C2 118.6(2) . . ?
O2 C2 C1 114.9(2) . . ?
O2 C2 C3 124.7(3) . . ?
C3 C2 C1 120.4(3) . . ?
C2 C3 H3 119.5 . . ?
C4 C3 C2 121.0(3) . . ?
C4 C3 H3 119.5 . . ?
C3 C4 C8 113.5(6) . . ?
C3 C4 C19 123.6(5) . . ?
C5 C4 C3 119.3(3) . . ?
C5 C4 C8 125.6(6) . . ?
C5 C4 C19 115.4(6) . . ?
C4 C5 H5 119.2 . . ?
C4 C5 C6 121.5(3) . . ?
C6 C5 H5 119.2 . . ?
C1 C6 C5 119.1(3) . . ?
C1 C6 C11 120.9(2) . . ?
C5 C6 C11 119.9(3) . . ?
O2 C7 H7A 109.5 . . ?
O2 C7 H7B 109.5 . . ?
O2 C7 H7C 109.5 . . ?
H7A C7 H7B 109.5 . . ?
H7A C7 H7C 109.5 . . ?
H7B C7 H7C 109.5 . . ?
N1 C11 C6 124.7(2) . . ?
N1 C11 H11 117.7 . . ?
C6 C11 H11 117.7 . . ?
N1 C12 H12A 109.5 . . ?
N1 C12 H12B 109.5 . . ?
N1 C12 C13 110.9(2) . . ?
H12A C12 H12B 108.0 . . ?
C13 C12 H12A 109.5 . . ?
C13 C12 H12B 109.5 . . ?
C12 C13 H13A 108.4 . . ?
C12 C13 H13B 108.4 . . ?
H13A C13 H13B 107.5 . . ?
C14 C13 C12 115.3(2) . . ?
C14 C13 H13A 108.4 . . ?
C14 C13 H13B 108.4 . . ?
N2 C14 C13 112.0(2) . . ?
N2 C14 H14A 109.2 . . ?
N2 C14 H14B 109.2 . . ?
C13 C14 H14A 109.2 . . ?
C13 C14 H14B 109.2 . . ?
H14A C14 H14B 107.9 . . ?
N2 C15 C15 109.1(2) . 2_655 ?
N2 C15 H15A 109.9 . . ?
N2 C15 H15B 109.9 . . ?
C15 C15 H15A 109.9 2_655 . ?
C15 C15 H15B 109.9 2_655 . ?
H15A C15 H15B 108.3 . . ?
F11 P1 F11 180.0 . 7_566 ?
F12 P1 F11 90.40(19) . . ?
F12 P1 F11 89.60(19) . 7_566 ?
F12 P1 F11 90.41(19) 7_566 7_566 ?
F12 P1 F11 89.59(19) 7_566 . ?
F12 P1 F12 180.0 7_566 . ?
F12 P1 F13 86.7(3) 7_566 7_566 ?
F12 P1 F13 86.7(3) . . ?
F12 P1 F13 93.3(3) . 7_566 ?
F12 P1 F13 93.3(3) 7_566 . ?
F13 P1 F11 87.0(2) . 7_566 ?
F13 P1 F11 87.0(2) 7_566 . ?
F13 P1 F11 93.0(2) 7_566 7_566 ?
F13 P1 F11 93.0(2) . . ?
F13 P1 F13 180.0 . 7_566 ?
C4 C8 H8A 108.5 . . ?
C4 C8 H8B 108.5 . . ?
H8A C8 H8B 107.5 . . ?
C16 C8 C4 107.0(11) . . ?
C16 C8 H8A 69.8 . . ?
C16 C8 H8B 143.2 . . ?
C18 C8 C4 115.2(12) . . ?
C18 C8 H8A 108.5 . . ?
C18 C8 H8B 108.5 . . ?
C18 C8 C16 45.3(12) . . ?
C10 C9 H9 115.8 . . ?
C10 C9 C19 128.3(11) . . ?
C19 C9 H9 115.8 . . ?
C9 C10 H10A 120.0 . . ?
C9 C10 H10B 120.0 . . ?
H10A C10 H10B 120.0 . . ?
H17A C17 H17B 120.0 . . ?
C16 C17 H17A 76.2 . . ?
C16 C17 H17B 156.3 . . ?
C18 C17 H17A 120.0 . . ?
C18 C17 H17B 120.0 . . ?
C18 C17 C16 47.4(13) . . ?
C17 C16 C8 125.4(19) . . ?
C18 C16 C8 66.1(17) . . ?
C18 C16 C17 62.4(17) . . ?
C8 C18 H18 112.5 . . ?
C17 C18 C8 135(2) . . ?
C17 C18 H18 112.5 . . ?
C16 C18 C8 68.6(17) . . ?
C16 C18 C17 70(2) . . ?
C16 C18 H18 156.5 . . ?
C4 C19 H19A 111.2 . . ?
C4 C19 H19B 111.2 . . ?
C9 C19 C4 102.9(9) . . ?
C9 C19 H19A 111.2 . . ?
C9 C19 H19B 111.2 . . ?
H19A C19 H19B 109.1 . . ?

loop_
_geom_bond_atom_site_label_1
_geom_bond_atom_site_label_2
_geom_bond_distance
_geom_bond_site_symmetry_2
_geom_bond_publ_flag
Mn1 O1 1.8741(17) . ?
Mn1 O1 1.8742(17) 2_655 ?
Mn1 N1 2.1227(18) 2_655 ?
Mn1 N1 2.1228(18) . ?
Mn1 N2 2.232(2) . ?
Mn1 N2 2.233(2) 2_655 ?
O1 C1 1.335(3) . ?
O2 C2 1.356(3) . ?
O2 C7 1.428(3) . ?
N1 C11 1.282(3) . ?
N1 C12 1.466(3) . ?
N2 H2 0.9800 . ?
N2 C14 1.476(3) . ?
N2 C15 1.467(4) . ?
C1 C2 1.414(3) . ?
C1 C6 1.401(3) . ?
C2 C3 1.384(4) . ?
C3 H3 0.9300 . ?
C3 C4 1.381(5) . ?
C4 C5 1.370(5) . ?
C4 C8 1.632(12) . ?
C4 C19 1.520(10) . ?
C5 H5 0.9300 . ?
C5 C6 1.411(4) . ?
C6 C11 1.449(4) . ?
C7 H7A 0.9600 . ?
C7 H7B 0.9600 . ?
C7 H7C 0.9600 . ?
C11 H11 0.9300 . ?
C12 H12A 0.9700 . ?
C12 H12B 0.9700 . ?
C12 C13 1.521(4) . ?
C13 H13A 0.9700 . ?
C13 H13B 0.9700 . ?
C13 C14 1.510(4) . ?
C14 H14A 0.9700 . ?
C14 H14B 0.9700 . ?
C15 C15 1.521(6) 2_655 ?
C15 H15A 0.9700 . ?
C15 H15B 0.9700 . ?
P1 F11 1.569(3) 7_566 ?
P1 F11 1.569(3) . ?
P1 F12 1.536(3) . ?
P1 F12 1.536(3) 7_566 ?
P1 F13 1.549(4) . ?
P1 F13 1.549(4) 7_566 ?
C8 H8A 0.9700 . ?
C8 H8B 0.9700 . ?
C8 C16 1.39(2) . ?
C8 C18 1.36(3) . ?
C9 H9 0.9300 . ?
C9 C10 1.238(18) . ?
C9 C19 1.512(16) . ?
C10 H10A 0.9300 . ?
C10 H10B 0.9300 . ?
C17 H17A 0.9300 . ?
C17 H17B 0.9300 . ?
C17 C16 1.35(2) . ?
C17 C18 1.28(2) . ?
C16 C18 1.06(3) . ?
C18 H18 0.9300 . ?
C19 H19A 0.9700 . ?
C19 H19B 0.9700 . ?

loop_
_geom_torsion_atom_site_label_1
_geom_torsion_atom_site_label_2
_geom_torsion_atom_site_label_3
_geom_torsion_atom_site_label_4
_geom_torsion
_geom_torsion_site_symmetry_1
_geom_torsion_site_symmetry_2
_geom_torsion_site_symmetry_3
_geom_torsion_site_symmetry_4
_geom_torsion_publ_flag
Mn1 O1 C1 C2 -138.72(18) . . . . ?
Mn1 O1 C1 C6 44.5(3) . . . . ?
Mn1 N1 C11 C6 0.4(4) . . . . ?
Mn1 N1 C12 C13 65.3(2) . . . . ?
Mn1 N2 C14 C13 -64.4(3) . . . . ?
Mn1 N2 C15 C15 44.2(3) . . . 2_655 ?
O1 C1 C2 O2 2.4(3) . . . . ?
O1 C1 C2 C3 -177.5(3) . . . . ?
O1 C1 C6 C5 175.6(3) . . . . ?
O1 C1 C6 C11 -1.1(4) . . . . ?
O2 C2 C3 C4 -178.6(3) . . . . ?
N1 Mn1 O1 C1 -48.38(17) . . . . ?
N1 Mn1 O1 C1 64.53(18) 2_655 . . . ?
N1 C12 C13 C14 -67.0(3) . . . . ?
N2 Mn1 O1 C1 148.48(18) 2_655 . . . ?
N2 Mn1 O1 C1 -132.24(17) . . . . ?
C1 C2 C3 C4 1.3(5) . . . . ?
C1 C6 C11 N1 -20.6(4) . . . . ?
C2 C1 C6 C5 -1.2(4) . . . . ?
C2 C1 C6 C11 -177.9(2) . . . . ?
C2 C3 C4 C5 -0.2(6) . . . . ?
C2 C3 C4 C8 -166.7(6) . . . . ?
C2 C3 C4 C19 164.7(7) . . . . ?
C3 C4 C5 C6 -1.6(7) . . . . ?
C3 C4 C8 C16 -130.7(12) . . . . ?
C3 C4 C8 C18 -178.7(16) . . . . ?
C3 C4 C19 C9 95.5(8) . . . . ?
C4 C5 C6 C1 2.3(5) . . . . ?
C4 C5 C6 C11 179.1(4) . . . . ?
C4 C8 C16 C17 -129.5(16) . . . . ?
C4 C8 C16 C18 -109.0(17) . . . . ?
C4 C8 C18 C17 115(3) . . . . ?
C4 C8 C18 C16 89.3(18) . . . . ?
C5 C4 C8 C16 63.8(15) . . . . ?
C5 C4 C8 C18 15.8(19) . . . . ?
C5 C4 C19 C9 -99.1(9) . . . . ?
C5 C6 C11 N1 162.7(3) . . . . ?
C6 C1 C2 O2 179.3(2) . . . . ?
C6 C1 C2 C3 -0.5(4) . . . . ?
C7 O2 C2 C1 176.3(2) . . . . ?
C7 O2 C2 C3 -3.9(4) . . . . ?
C11 N1 C12 C13 -107.7(3) . . . . ?
C12 N1 C11 C6 173.1(2) . . . . ?
C12 C13 C14 N2 68.9(3) . . . . ?
C14 N2 C15 C15 170.7(3) . . . 2_655 ?
C15 N2 C14 C13 173.8(2) . . . . ?
C8 C4 C5 C6 163.2(7) . . . . ?
C8 C16 C18 C17 -161.2(16) . . . . ?
C10 C9 C19 C4 4.3(17) . . . . ?
C17 C16 C18 C8 161.2(16) . . . . ?
C16 C8 C18 C17 25(2) . . . . ?
C16 C17 C18 C8 -25(2) . . . . ?
C18 C8 C16 C17 -20.5(18) . . . . ?
C18 C17 C16 C8 21.2(19) . . . . ?
C19 C4 C5 C6 -167.7(6) . . . . ?
